data_1507014
loop_
_publ_author_name
'Shotwell, Sandra'
'Windscheif, Paul M.'
'Smith, Mark D.'
'Bunz, Uwe H. F.'

_publ_section_title
;
 Pyridine-capped, oligomeric (o-phenyleneethynylene)s.
;
_journal_issue 23
_journal_name_full 'Organic letters'
_journal_page_first 4151
_journal_page_last 4154
_journal_paper_doi 10.1021/ol048609i
_journal_volume 6
_journal_year 2004
_chemical_formula_moiety 'C32 H24 N2 O4, C5 H5 N'
_chemical_formula_sum 'C37 H29 N3 O4'
_chemical_formula_weight 579.63
_chemical_name_systematic
;
  ?
;
_space_group_IT_number 2
_symmetry_cell_setting triclinic
_symmetry_space_group_name_Hall '-P 1'
_symmetry_space_group_name_H-M 'P -1'
_atom_sites_solution_hydrogens geom
_atom_sites_solution_primary direct
_atom_sites_solution_secondary difmap
_audit_creation_method SHELXL-97
_cell_angle_alpha 95.0480(10)
_cell_angle_beta 103.5870(10)
_cell_angle_gamma 92.8740(10)
_cell_formula_units_Z 2
_cell_length_a 8.7254(6)
_cell_length_b 11.6057(8)
_cell_length_c 14.7488(10)
_cell_measurement_reflns_used 4157
_cell_measurement_temperature 190(2)
_cell_measurement_theta_max 25.026
_cell_measurement_theta_min 2.383
_cell_volume 1442.23(17)
_computing_cell_refinement 'SAINT+ NT V6.22 (Bruker, 2001)'
_computing_data_collection 'SMART NT V5.625 (Bruker, 1998)'
_computing_data_reduction 'SAINT+ NT V6.22'
_computing_molecular_graphics 'SHELXTL V6.1 (Sheldrick, 2000)'
_computing_publication_material 'SHELXTL V6.1'
_computing_structure_refinement 'SHELXL-97 (Sheldrick, 1997)'
_computing_structure_solution 'SHELXS-97 (Sheldrick, 1990)'
_diffrn_ambient_temperature 190(2)
_diffrn_measured_fraction_theta_full 0.997
_diffrn_measured_fraction_theta_max 0.997
_diffrn_measurement_device_type 'Bruker SMART APEX CCD diffractometer'
_diffrn_measurement_method 'omega scans'
_diffrn_radiation_monochromator graphite
_diffrn_radiation_source 'fine-focus sealed tube'
_diffrn_radiation_type MoK\a
_diffrn_radiation_wavelength 0.71073
_diffrn_reflns_av_R_equivalents 0.0403
_diffrn_reflns_av_sigmaI/netI 0.0613
_diffrn_reflns_limit_h_max 10
_diffrn_reflns_limit_h_min -10
_diffrn_reflns_limit_k_max 13
_diffrn_reflns_limit_k_min -13
_diffrn_reflns_limit_l_max 17
_diffrn_reflns_limit_l_min -17
_diffrn_reflns_number 12020
_diffrn_reflns_theta_full 25.07
_diffrn_reflns_theta_max 25.07
_diffrn_reflns_theta_min 1.77
_diffrn_standards_decay_% none
_exptl_absorpt_coefficient_mu 0.088
_exptl_absorpt_correction_type none
_exptl_crystal_colour yellow
_exptl_crystal_density_diffrn 1.335
_exptl_crystal_density_method 'not measured'
_exptl_crystal_description irregular
_exptl_crystal_F_000 608
_exptl_crystal_size_max 0.38
_exptl_crystal_size_mid 0.16
_exptl_crystal_size_min 0.11
_refine_diff_density_max 0.225
_refine_diff_density_min -0.220
_refine_diff_density_rms 0.049
_refine_ls_extinction_method none
_refine_ls_goodness_of_fit_ref 0.968
_refine_ls_hydrogen_treatment constr
_refine_ls_matrix_type full
_refine_ls_number_parameters 401
_refine_ls_number_reflns 5121
_refine_ls_number_restraints 0
_refine_ls_restrained_S_all 0.968
_refine_ls_R_factor_all 0.0733
_refine_ls_R_factor_gt 0.0462
_refine_ls_shift/su_max 0.001
_refine_ls_shift/su_mean 0.000
_refine_ls_structure_factor_coef Fsqd
_refine_ls_weighting_details 'calc w=1/[\s^2^(Fo^2^)+(0.0285P)^2^+0.0000P] where P=(Fo^2^+2Fc^2^)/3'
_refine_ls_weighting_scheme calc
_refine_ls_wR_factor_gt 0.0872
_refine_ls_wR_factor_ref 0.0938
_reflns_number_gt 3315
_reflns_number_total 5121
_reflns_threshold_expression >2sigma(I)
_cod_data_source_file ol048609isi20040722_114405.cif
_cod_data_source_block 2
_cod_depositor_comments
;
The following automatic conversions were performed:

'_symmetry_cell_setting' value 'Triclinic' changed to 'triclinic'
according to /home/saulius/struct/CIF-dictionaries/cif_core.dic
dictionary named 'cif_core.dic' version 2.4.1 from 2010-06-29.

Automatic conversion script
Id: cif_fix_values 1715 2011-07-08 13:25:40Z adriana 
;
_cod_database_code 1507014

loop_
_symmetry_equiv_pos_as_xyz
'x, y, z'
'-x, -y, -z'

loop_
_atom_site_label
_atom_site_type_symbol
_atom_site_fract_x
_atom_site_fract_y
_atom_site_fract_z
_atom_site_U_iso_or_equiv
_atom_site_adp_type
_atom_site_occupancy
_atom_site_symmetry_multiplicity
_atom_site_calc_flag
_atom_site_refinement_flags
C1 C 0.4712(2) 0.75367(18) -0.14314(14) 0.0376(5) Uani 1 1 d .
H1 H 0.4178 0.8069 -0.1825 0.045 Uiso 1 1 calc R
C2 C 0.5569(2) 0.67508(17) -0.18148(14) 0.0358(5) Uani 1 1 d .
H2 H 0.5627 0.6745 -0.2450 0.043 Uiso 1 1 calc R
C3 C 0.6340(2) 0.59747(17) -0.12538(14) 0.0345(5) Uani 1 1 d .
H3 H 0.6940 0.5416 -0.1495 0.041 Uiso 1 1 calc R
C4 C 0.6232(2) 0.60171(16) -0.03357(14) 0.0311(5) Uani 1 1 d .
H4 H 0.6756 0.5488 0.0066 0.037 Uiso 1 1 calc R
C5 C 0.5349(2) 0.68412(16) -0.00056(13) 0.0259(5) Uani 1 1 d .
C6 C 0.5228(2) 0.69147(16) 0.09549(14) 0.0282(5) Uani 1 1 d .
C7 C 0.5186(2) 0.69610(15) 0.17606(14) 0.0261(5) Uani 1 1 d .
C8 C 0.5139(2) 0.70621(16) 0.27305(13) 0.0246(5) Uani 1 1 d .
C9 C 0.5908(2) 0.62981(16) 0.33417(13) 0.0269(5) Uani 1 1 d .
H9 H 0.6425 0.5681 0.3104 0.032 Uiso 1 1 calc R
C10 C 0.5925(2) 0.64264(16) 0.42779(13) 0.0248(5) Uani 1 1 d .
C11 C 0.5156(2) 0.73400(16) 0.46358(13) 0.0260(5) Uani 1 1 d .
C12 C 0.4354(2) 0.80696(16) 0.40360(13) 0.0267(5) Uani 1 1 d .
H12 H 0.3793 0.8660 0.4273 0.032 Uiso 1 1 calc R
C13 C 0.4351(2) 0.79587(16) 0.30841(13) 0.0250(5) Uani 1 1 d .
C14 C 0.7510(3) 0.48379(18) 0.45702(14) 0.0453(6) Uani 1 1 d .
H14A H 0.6765 0.4318 0.4088 0.068 Uiso 1 1 calc R
H14B H 0.8004 0.4398 0.5086 0.068 Uiso 1 1 calc R
H14C H 0.8328 0.5177 0.4298 0.068 Uiso 1 1 calc R
C15 C 0.4748(3) 0.84560(17) 0.59749(14) 0.0423(6) Uani 1 1 d .
H15A H 0.5251 0.9139 0.5785 0.063 Uiso 1 1 calc R
H15B H 0.5031 0.8481 0.6660 0.063 Uiso 1 1 calc R
H15C H 0.3598 0.8453 0.5752 0.063 Uiso 1 1 calc R
C16 C 0.3577(2) 0.87540(16) 0.24756(13) 0.0254(5) Uani 1 1 d .
C17 C 0.2939(2) 0.94140(16) 0.19551(13) 0.0261(5) Uani 1 1 d .
C18 C 0.2165(2) 1.02215(15) 0.13594(13) 0.0248(5) Uani 1 1 d .
C19 C 0.2349(2) 1.02229(16) 0.04391(12) 0.0262(5) Uani 1 1 d .
H19 H 0.2967 0.9669 0.0208 0.031 Uiso 1 1 calc R
C20 C 0.1643(2) 1.10207(16) -0.01318(13) 0.0241(4) Uani 1 1 d .
C21 C 0.0697(2) 1.18151(15) 0.01971(13) 0.0241(4) Uani 1 1 d .
C22 C 0.0500(2) 1.18200(16) 0.10965(13) 0.0262(5) Uani 1 1 d .
H22 H -0.0147 1.2360 0.1316 0.031 Uiso 1 1 calc R
C23 C 0.1250(2) 1.10311(16) 0.16883(13) 0.0253(5) Uani 1 1 d .
C24 C 0.2817(2) 1.03445(17) -0.13585(13) 0.0376(5) Uani 1 1 d .
H24A H 0.3877 1.0459 -0.0938 0.056 Uiso 1 1 calc R
H24B H 0.2874 1.0508 -0.1991 0.056 Uiso 1 1 calc R
H24C H 0.2402 0.9540 -0.1376 0.056 Uiso 1 1 calc R
C25 C -0.0964(2) 1.33622(18) -0.01001(14) 0.0448(6) Uani 1 1 d .
H25A H -0.1833 1.2939 0.0075 0.067 Uiso 1 1 calc R
H25B H -0.1395 1.3842 -0.0601 0.067 Uiso 1 1 calc R
H25C H -0.0339 1.3859 0.0447 0.067 Uiso 1 1 calc R
C26 C 0.1105(2) 1.10919(16) 0.26437(14) 0.0277(5) Uani 1 1 d .
C27 C 0.1050(2) 1.11793(16) 0.34453(14) 0.0305(5) Uani 1 1 d .
C28 C 0.0976(2) 1.13290(16) 0.44115(13) 0.0279(5) Uani 1 1 d .
C29 C -0.0001(2) 1.21115(16) 0.46939(13) 0.0309(5) Uani 1 1 d .
H29 H -0.0618 1.2561 0.4256 0.037 Uiso 1 1 calc R
C30 C -0.0064(2) 1.22288(17) 0.56109(14) 0.0372(5) Uani 1 1 d .
H30 H -0.0727 1.2766 0.5819 0.045 Uiso 1 1 calc R
C31 C 0.0831(2) 1.15690(17) 0.62370(14) 0.0353(5) Uani 1 1 d .
H31 H 0.0788 1.1632 0.6877 0.042 Uiso 1 1 calc R
C32 C 0.1791(2) 1.08148(17) 0.59062(13) 0.0330(5) Uani 1 1 d .
H32 H 0.2422 1.0368 0.6340 0.040 Uiso 1 1 calc R
C41 C 0.8457(2) 0.48361(18) 0.20816(14) 0.0339(5) Uani 1 1 d .
H41 H 0.7365 0.4679 0.1789 0.041 Uiso 1 1 calc R
C42 C 0.9162(2) 0.58734(18) 0.19888(14) 0.0359(5) Uani 1 1 d .
H42 H 0.8571 0.6423 0.1641 0.043 Uiso 1 1 calc R
C43 C 1.0737(2) 0.61186(18) 0.24037(13) 0.0369(5) Uani 1 1 d .
H43 H 1.1255 0.6838 0.2346 0.044 Uiso 1 1 calc R
C44 C 1.1554(2) 0.53049(18) 0.29056(13) 0.0358(5) Uani 1 1 d .
H44 H 1.2646 0.5452 0.3203 0.043 Uiso 1 1 calc R
C45 C 1.0757(3) 0.42755(19) 0.29678(14) 0.0401(6) Uani 1 1 d .
H45 H 1.1323 0.3715 0.3315 0.048 Uiso 1 1 calc R
N3 N 0.9213(2) 0.40222(16) 0.25608(12) 0.0469(5) Uani 1 1 d .
N1 N 0.45744(19) 0.76071(14) -0.05444(11) 0.0346(4) Uani 1 1 d .
N2 N 0.18900(19) 1.06717(14) 0.50067(11) 0.0341(4) Uani 1 1 d .
O1 O 0.66822(15) 0.57452(11) 0.49198(9) 0.0338(4) Uani 1 1 d .
O2 O 0.52829(16) 0.74242(11) 0.55762(9) 0.0336(4) Uani 1 1 d .
O3 O 0.17953(15) 1.11113(11) -0.10235(9) 0.0305(3) Uani 1 1 d .
O4 O 0.00197(15) 1.25565(11) -0.04219(9) 0.0313(3) Uani 1 1 d .

loop_
_atom_site_aniso_label
_atom_site_aniso_U_11
_atom_site_aniso_U_22
_atom_site_aniso_U_33
_atom_site_aniso_U_23
_atom_site_aniso_U_13
_atom_site_aniso_U_12
C1 0.0475(14) 0.0394(14) 0.0276(13) 0.0094(10) 0.0095(11) 0.0069(11)
C2 0.0457(14) 0.0398(14) 0.0238(12) 0.0029(10) 0.0131(10) -0.0016(11)
C3 0.0395(13) 0.0356(13) 0.0299(13) -0.0030(10) 0.0138(10) 0.0002(10)
C4 0.0326(12) 0.0297(12) 0.0315(13) 0.0053(9) 0.0078(10) 0.0023(9)
C5 0.0285(12) 0.0264(12) 0.0222(11) 0.0023(9) 0.0058(9) -0.0030(9)
C6 0.0304(12) 0.0274(12) 0.0270(12) 0.0034(9) 0.0070(9) 0.0036(9)
C7 0.0251(11) 0.0255(12) 0.0281(12) 0.0045(9) 0.0062(9) 0.0029(9)
C8 0.0254(11) 0.0263(11) 0.0213(11) 0.0023(9) 0.0051(9) -0.0021(9)
C9 0.0286(12) 0.0269(12) 0.0257(12) 0.0030(9) 0.0067(9) 0.0045(9)
C10 0.0243(11) 0.0254(11) 0.0236(11) 0.0088(9) 0.0013(9) 0.0017(9)
C11 0.0302(12) 0.0286(12) 0.0194(11) 0.0043(9) 0.0060(9) -0.0016(9)
C12 0.0286(12) 0.0281(12) 0.0240(11) 0.0010(9) 0.0074(9) 0.0035(9)
C13 0.0236(11) 0.0273(12) 0.0231(11) 0.0055(9) 0.0028(9) 0.0012(9)
C14 0.0576(16) 0.0401(14) 0.0384(14) 0.0109(11) 0.0055(12) 0.0243(12)
C15 0.0633(16) 0.0402(14) 0.0257(12) 0.0009(10) 0.0144(11) 0.0115(12)
C16 0.0285(12) 0.0271(12) 0.0206(11) 0.0004(9) 0.0066(9) 0.0033(9)
C17 0.0290(12) 0.0279(12) 0.0215(11) 0.0010(9) 0.0069(9) 0.0000(9)
C18 0.0275(11) 0.0244(11) 0.0225(11) 0.0060(9) 0.0045(9) 0.0016(9)
C19 0.0276(12) 0.0263(11) 0.0243(11) 0.0009(9) 0.0058(9) 0.0026(9)
C20 0.0245(11) 0.0301(12) 0.0171(11) 0.0031(9) 0.0041(8) -0.0013(9)
C21 0.0241(11) 0.0245(11) 0.0231(11) 0.0062(9) 0.0035(9) -0.0002(9)
C22 0.0273(12) 0.0263(11) 0.0256(12) 0.0020(9) 0.0078(9) 0.0020(9)
C23 0.0274(12) 0.0266(11) 0.0211(11) 0.0035(9) 0.0047(9) -0.0017(9)
C24 0.0441(14) 0.0452(14) 0.0284(12) 0.0040(10) 0.0166(10) 0.0124(11)
C25 0.0533(15) 0.0504(15) 0.0422(14) 0.0222(11) 0.0227(12) 0.0296(12)
C26 0.0298(12) 0.0260(12) 0.0276(12) 0.0052(9) 0.0059(9) 0.0041(9)
C27 0.0345(13) 0.0314(13) 0.0255(12) 0.0067(9) 0.0054(10) 0.0031(10)
C28 0.0314(12) 0.0286(12) 0.0231(11) 0.0044(9) 0.0058(9) -0.0025(9)
C29 0.0399(13) 0.0294(12) 0.0241(12) 0.0061(9) 0.0075(10) 0.0066(10)
C30 0.0478(15) 0.0333(13) 0.0341(13) 0.0020(10) 0.0162(11) 0.0094(11)
C31 0.0490(14) 0.0348(13) 0.0232(12) 0.0005(10) 0.0124(10) -0.0001(11)
C32 0.0386(13) 0.0355(13) 0.0231(12) 0.0053(10) 0.0037(10) -0.0004(10)
C41 0.0269(12) 0.0404(14) 0.0336(13) -0.0013(10) 0.0081(10) 0.0007(10)
C42 0.0388(14) 0.0399(14) 0.0296(12) 0.0018(10) 0.0089(10) 0.0076(11)
C43 0.0400(14) 0.0411(14) 0.0292(12) -0.0013(10) 0.0106(10) -0.0044(11)
C44 0.0315(13) 0.0486(15) 0.0265(12) -0.0041(10) 0.0082(10) 0.0024(11)
C45 0.0430(15) 0.0434(15) 0.0349(13) 0.0030(11) 0.0103(11) 0.0098(12)
N3 0.0497(13) 0.0455(13) 0.0467(12) -0.0005(10) 0.0159(10) 0.0022(10)
N1 0.0444(11) 0.0372(11) 0.0248(10) 0.0071(8) 0.0113(8) 0.0069(9)
N2 0.0369(11) 0.0380(11) 0.0270(10) 0.0044(8) 0.0069(8) 0.0016(8)
O1 0.0416(9) 0.0341(8) 0.0262(8) 0.0098(6) 0.0050(7) 0.0123(7)
O2 0.0474(9) 0.0341(9) 0.0204(8) 0.0043(6) 0.0090(7) 0.0071(7)
O3 0.0353(8) 0.0369(8) 0.0228(8) 0.0072(6) 0.0109(6) 0.0096(7)
O4 0.0350(8) 0.0352(8) 0.0271(8) 0.0113(6) 0.0092(6) 0.0125(7)

loop_
_atom_type_symbol
_atom_type_description
_atom_type_scat_dispersion_real
_atom_type_scat_dispersion_imag
_atom_type_scat_source
C C 0.0033 0.0016 'International Tables Vol C Tables 4.2.6.8 and 6.1.1.4'
H H 0.0000 0.0000 'International Tables Vol C Tables 4.2.6.8 and 6.1.1.4'
N N 0.0061 0.0033 'International Tables Vol C Tables 4.2.6.8 and 6.1.1.4'
O O 0.0106 0.0060 'International Tables Vol C Tables 4.2.6.8 and 6.1.1.4'

loop_
_geom_angle_atom_site_label_1
_geom_angle_atom_site_label_2
_geom_angle_atom_site_label_3
_geom_angle
N1 C1 C2 124.8(2)
N1 C1 H1 117.6
C2 C1 H1 117.6
C3 C2 C1 118.1(2)
C3 C2 H2 121.0
C1 C2 H2 121.0
C2 C3 C4 119.02(19)
C2 C3 H3 120.5
C4 C3 H3 120.5
C3 C4 C5 119.08(19)
C3 C4 H4 120.5
C5 C4 H4 120.5
N1 C5 C4 122.98(18)
N1 C5 C6 116.68(17)
C4 C5 C6 120.34(18)
C7 C6 C5 177.4(2)
C6 C7 C8 177.9(2)
C9 C8 C13 119.10(18)
C9 C8 C7 121.07(17)
C13 C8 C7 119.80(17)
C10 C9 C8 121.11(18)
C10 C9 H9 119.4
C8 C9 H9 119.4
O1 C10 C9 124.68(17)
O1 C10 C11 115.55(17)
C9 C10 C11 119.74(17)
O2 C11 C12 124.86(17)
O2 C11 C10 115.61(17)
C12 C11 C10 119.53(18)
C11 C12 C13 121.16(18)
C11 C12 H12 119.4
C13 C12 H12 119.4
C12 C13 C8 119.29(18)
C12 C13 C16 120.74(17)
C8 C13 C16 119.97(17)
O1 C14 H14A 109.5
O1 C14 H14B 109.5
H14A C14 H14B 109.5
O1 C14 H14C 109.5
H14A C14 H14C 109.5
H14B C14 H14C 109.5
O2 C15 H15A 109.5
O2 C15 H15B 109.5
H15A C15 H15B 109.5
O2 C15 H15C 109.5
H15A C15 H15C 109.5
H15B C15 H15C 109.5
C17 C16 C13 179.0(2)
C16 C17 C18 178.1(2)
C23 C18 C19 119.25(18)
C23 C18 C17 120.54(18)
C19 C18 C17 120.19(17)
C20 C19 C18 120.58(18)
C20 C19 H19 119.7
C18 C19 H19 119.7
O3 C20 C19 124.71(17)
O3 C20 C21 115.48(17)
C19 C20 C21 119.81(18)
O4 C21 C22 124.02(17)
O4 C21 C20 115.78(17)
C22 C21 C20 120.20(18)
C21 C22 C23 120.21(18)
C21 C22 H22 119.9
C23 C22 H22 119.9
C18 C23 C22 119.91(18)
C18 C23 C26 120.60(17)
C22 C23 C26 119.46(17)
O3 C24 H24A 109.5
O3 C24 H24B 109.5
H24A C24 H24B 109.5
O3 C24 H24C 109.5
H24A C24 H24C 109.5
H24B C24 H24C 109.5
O4 C25 H25A 109.5
O4 C25 H25B 109.5
H25A C25 H25B 109.5
O4 C25 H25C 109.5
H25A C25 H25C 109.5
H25B C25 H25C 109.5
C27 C26 C23 176.8(2)
C26 C27 C28 177.9(2)
N2 C28 C29 123.07(18)
N2 C28 C27 117.04(18)
C29 C28 C27 119.89(18)
C30 C29 C28 118.83(19)
C30 C29 H29 120.6
C28 C29 H29 120.6
C29 C30 C31 120.0(2)
C29 C30 H30 120.0
C31 C30 H30 120.0
C30 C31 C32 117.89(19)
C30 C31 H31 121.1
C32 C31 H31 121.1
N2 C32 C31 124.04(19)
N2 C32 H32 118.0
C31 C32 H32 118.0
N3 C41 C42 123.7(2)
N3 C41 H41 118.1
C42 C41 H41 118.1
C41 C42 C43 119.2(2)
C41 C42 H42 120.4
C43 C42 H42 120.4
C42 C43 C44 118.9(2)
C42 C43 H43 120.6
C44 C43 H43 120.6
C45 C44 C43 118.5(2)
C45 C44 H44 120.8
C43 C44 H44 120.8
N3 C45 C44 123.2(2)
N3 C45 H45 118.4
C44 C45 H45 118.4
C41 N3 C45 116.53(19)
C1 N1 C5 116.00(17)
C32 N2 C28 116.15(17)
C10 O1 C14 116.07(15)
C11 O2 C15 116.23(15)
C20 O3 C24 116.45(15)
C21 O4 C25 116.40(15)

loop_
_geom_bond_atom_site_label_1
_geom_bond_atom_site_label_2
_geom_bond_distance
C1 N1 1.337(2)
C1 C2 1.374(3)
C1 H1 0.9500
C2 C3 1.371(3)
C2 H2 0.9500
C3 C4 1.376(2)
C3 H3 0.9500
C4 C5 1.383(3)
C4 H4 0.9500
C5 N1 1.346(2)
C5 C6 1.441(2)
C6 C7 1.194(2)
C7 C8 1.435(2)
C8 C9 1.402(2)
C8 C13 1.405(2)
C9 C10 1.372(2)
C9 H9 0.9500
C10 O1 1.359(2)
C10 C11 1.412(2)
C11 O2 1.360(2)
C11 C12 1.374(2)
C12 C13 1.398(2)
C12 H12 0.9500
C13 C16 1.427(2)
C14 O1 1.433(2)
C14 H14A 0.9800
C14 H14B 0.9800
C14 H14C 0.9800
C15 O2 1.435(2)
C15 H15A 0.9800
C15 H15B 0.9800
C15 H15C 0.9800
C16 C17 1.196(2)
C17 C18 1.427(2)
C18 C23 1.390(2)
C18 C19 1.404(2)
C19 C20 1.377(2)
C19 H19 0.9500
C20 O3 1.365(2)
C20 C21 1.397(2)
C21 O4 1.363(2)
C21 C22 1.377(2)
C22 C23 1.400(2)
C22 H22 0.9500
C23 C26 1.440(2)
C24 O3 1.428(2)
C24 H24A 0.9800
C24 H24B 0.9800
C24 H24C 0.9800
C25 O4 1.425(2)
C25 H25A 0.9800
C25 H25B 0.9800
C25 H25C 0.9800
C26 C27 1.190(2)
C27 C28 1.437(3)
C28 N2 1.356(2)
C28 C29 1.379(3)
C29 C30 1.362(2)
C29 H29 0.9500
C30 C31 1.377(3)
C30 H30 0.9500
C31 C32 1.377(3)
C31 H31 0.9500
C32 N2 1.346(2)
C32 H32 0.9500
C41 N3 1.337(2)
C41 C42 1.356(3)
C41 H41 0.9500
C42 C43 1.371(3)
C42 H42 0.9500
C43 C44 1.375(3)
C43 H43 0.9500
C44 C45 1.373(3)
C44 H44 0.9500
C45 N3 1.346(3)
C45 H45 0.9500

loop_
_geom_torsion_atom_site_label_1
_geom_torsion_atom_site_label_2
_geom_torsion_atom_site_label_3
_geom_torsion_atom_site_label_4
_geom_torsion
N1 C1 C2 C3 0.3(3)
C1 C2 C3 C4 -0.3(3)
C2 C3 C4 C5 0.0(3)
C3 C4 C5 N1 0.4(3)
C3 C4 C5 C6 -179.33(17)
C13 C8 C9 C10 -1.2(3)
C7 C8 C9 C10 177.00(16)
C8 C9 C10 O1 -177.93(17)
C8 C9 C10 C11 0.1(3)
O1 C10 C11 O2 0.5(2)
C9 C10 C11 O2 -177.74(16)
O1 C10 C11 C12 -179.73(16)
C9 C10 C11 C12 2.0(3)
O2 C11 C12 C13 176.63(17)
C10 C11 C12 C13 -3.1(3)
C11 C12 C13 C8 2.0(3)
C11 C12 C13 C16 -177.06(18)
C9 C8 C13 C12 0.2(3)
C7 C8 C13 C12 -178.08(16)
C9 C8 C13 C16 179.25(16)
C7 C8 C13 C16 1.0(3)
C23 C18 C19 C20 0.4(3)
C17 C18 C19 C20 -178.15(17)
C18 C19 C20 O3 177.87(16)
C18 C19 C20 C21 -1.8(3)
O3 C20 C21 O4 1.5(2)
C19 C20 C21 O4 -178.73(16)
O3 C20 C21 C22 -178.19(16)
C19 C20 C21 C22 1.5(3)
O4 C21 C22 C23 -179.54(17)
C20 C21 C22 C23 0.2(3)
C19 C18 C23 C22 1.3(3)
C17 C18 C23 C22 179.85(17)
C19 C18 C23 C26 -176.73(17)
C17 C18 C23 C26 1.9(3)
C21 C22 C23 C18 -1.6(3)
C21 C22 C23 C26 176.45(16)
N2 C28 C29 C30 -0.5(3)
C27 C28 C29 C30 179.26(18)
C28 C29 C30 C31 -0.3(3)
C29 C30 C31 C32 0.9(3)
C30 C31 C32 N2 -1.0(3)
N3 C41 C42 C43 0.0(3)
C41 C42 C43 C44 -0.3(3)
C42 C43 C44 C45 0.2(3)
C43 C44 C45 N3 0.1(3)
C42 C41 N3 C45 0.2(3)
C44 C45 N3 C41 -0.3(3)
C2 C1 N1 C5 0.1(3)
C4 C5 N1 C1 -0.5(3)
C6 C5 N1 C1 179.28(17)
C31 C32 N2 C28 0.3(3)
C29 C28 N2 C32 0.5(3)
C27 C28 N2 C32 -179.27(17)
C9 C10 O1 C14 0.1(3)
C11 C10 O1 C14 -178.08(17)
C12 C11 O2 C15 -10.1(3)
C10 C11 O2 C15 169.61(17)
C19 C20 O3 C24 -2.6(3)
C21 C20 O3 C24 177.12(16)
C22 C21 O4 C25 -1.0(3)
C20 C21 O4 C25 179.27(17)

loop_
_cod_related_entry_id
_cod_related_entry_code
_cod_related_entry_database
1 21157233 ChemSpider
